data_4084248
loop_
_publ_author_name
'Figliola, Carlotta'
'Male, Louise'
'Horton, Peter N.'
'Pitak, Mateusz B.'
'Coles, Simon J.'
'Horswell, Sarah L.'
'Grainger, Richard S.'

_publ_section_title
;
 [FeFe]-Hydrogenase Synthetic Mimics Based onPeri-Substituted
 Dichalcogenides
;
_journal_issue 17
_journal_name_full Organometallics
_journal_page_first 4449
_journal_paper_doi 10.1021/om500683p
_journal_volume 33
_journal_year 2014
_chemical_formula_moiety 'C18 H10 Fe2 O8 Se2, C H2 Cl2'
_chemical_formula_sum 'C19 H12 Cl2 Fe2 O8 Se2'
_chemical_formula_weight 708.81
_chemical_name_systematic
;
[{Fe(CO)~3~}~2~(\m~2~-1,8-Se~2~-2,7-dimethoxy-naph)].
dichloromethane.
;
_space_group_crystal_system triclinic
_space_group_IT_number 2
_space_group_name_Hall '-P 1'
_space_group_name_H-M_alt 'P -1'
_symmetry_space_group_name_Hall '-P 1'
_symmetry_space_group_name_H-M 'P -1'
_atom_sites_solution_hydrogens geom
_audit_creation_method SHELXL-2014
_cell_angle_alpha 93.216(6)
_cell_angle_beta 99.886(5)
_cell_angle_gamma 97.232(6)
_cell_formula_units_Z 2
_cell_length_a 7.9081(5)
_cell_length_b 12.2704(11)
_cell_length_c 12.3025(7)
_cell_measurement_reflns_used 4346
_cell_measurement_temperature 100.01(10)
_cell_measurement_theta_max 28.9740
_cell_measurement_theta_min 3.3600
_cell_volume 1163.00(15)
_computing_cell_refinement
;
CrysAlisPro, Agilent Technologies,
Version 1.171.37.33c (release 11-04-2014 CrysAlis171 .NET)
(compiled Apr 11 2014,15:12:41)
;
_computing_data_collection
;
CrysAlisPro, Agilent Technologies,
Version 1.171.37.33c (release 11-04-2014 CrysAlis171 .NET)
(compiled Apr 11 2014,15:12:41)
;
_computing_data_reduction
;
CrysAlisPro, Agilent Technologies,
Version 1.171.37.33c (release 11-04-2014 CrysAlis171 .NET)
(compiled Apr 11 2014,15:12:41)
;
_computing_molecular_graphics
;
OLEX2 (Dolomanov, O.V., Bourhis, L.J., Gildea, R.J., Howard, J.A.K,
& Puschmann, H., 2009)
;
_computing_publication_material 'WinGX (Farrugia, 1999)'
_computing_structure_refinement 'SHELXL-2014 (Sheldrick, 2014)'
_computing_structure_solution 'SHELXS-2014 (Sheldrick, 2014)'
_diffrn_ambient_environment N~2~
_diffrn_ambient_temperature 100.01(10)
_diffrn_detector 'CCD plate'
_diffrn_detector_area_resol_mean 5.1768
_diffrn_detector_type Atlas
_diffrn_measured_fraction_theta_full 0.998
_diffrn_measured_fraction_theta_max 0.998
_diffrn_measurement_device 'four-circle diffractometer'
_diffrn_measurement_device_type 'SuperNova, Dual, Cu at zero, Atlas'
_diffrn_radiation_monochromator mirror
_diffrn_radiation_probe x-ray
_diffrn_radiation_type 'Mo K\a'
_diffrn_radiation_wavelength 0.71073
_diffrn_reflns_av_R_equivalents 0.0340
_diffrn_reflns_av_unetI/netI 0.0483
_diffrn_reflns_Laue_measured_fraction_full 0.998
_diffrn_reflns_Laue_measured_fraction_max 0.998
_diffrn_reflns_limit_h_max 8
_diffrn_reflns_limit_h_min -9
_diffrn_reflns_limit_k_max 14
_diffrn_reflns_limit_k_min -14
_diffrn_reflns_limit_l_max 14
_diffrn_reflns_limit_l_min -14
_diffrn_reflns_number 8966
_diffrn_reflns_point_group_measured_fraction_full 0.998
_diffrn_reflns_point_group_measured_fraction_max 0.998
_diffrn_reflns_theta_full 25.242
_diffrn_reflns_theta_max 25.350
_diffrn_reflns_theta_min 2.927
_diffrn_source 'SuperNova (Mo) X-ray Source'
_exptl_absorpt_coefficient_mu 4.650
_exptl_absorpt_correction_T_max 0.846
_exptl_absorpt_correction_T_min 0.547
_exptl_absorpt_correction_type gaussian
_exptl_absorpt_process_details
;
CrysAlisPro, Agilent Technologies,
Version 1.171.37.33c (release 11-04-2014 CrysAlis171 .NET)
(compiled Apr 11 2014,15:12:41)
Numerical absorption correction based on gaussian integration over
            a multifaceted crystal model
Empirical absorption correction using spherical harmonics,
 implemented in SCALE3 ABSPACK scaling algorithm.
;
_exptl_crystal_colour Orange
_exptl_crystal_density_diffrn 2.024
_exptl_crystal_description Slab
_exptl_crystal_F_000 688
_exptl_crystal_size_max 0.197
_exptl_crystal_size_mid 0.110
_exptl_crystal_size_min 0.039
_refine_diff_density_max 2.389
_refine_diff_density_min -1.511
_refine_diff_density_rms 0.208
_refine_ls_extinction_method none
_refine_ls_goodness_of_fit_ref 1.133
_refine_ls_hydrogen_treatment constr
_refine_ls_matrix_type full
_refine_ls_number_parameters 300
_refine_ls_number_reflns 4266
_refine_ls_number_restraints 0
_refine_ls_restrained_S_all 1.133
_refine_ls_R_factor_all 0.0755
_refine_ls_R_factor_gt 0.0643
_refine_ls_shift/su_max 0.000
_refine_ls_shift/su_mean 0.000
_refine_ls_structure_factor_coef Fsqd
_refine_ls_weighting_details 'w=1/[\s^2^(Fo^2^)+(0.0697P)^2^+17.2330P] where P=(Fo^2^+2Fc^2^)/3'
_refine_ls_weighting_scheme calc
_refine_ls_wR_factor_gt 0.1674
_refine_ls_wR_factor_ref 0.1745
_reflns_Friedel_coverage 0.000
_reflns_number_gt 3650
_reflns_number_total 4266
_reflns_threshold_expression 'I > 2\s(I)'
_cod_data_source_file om500683p_si_002.cif
_cod_data_source_block 6d_DCM
_cod_database_code 4084248
_shelx_space_group_comment
;
The symmetry employed for this shelxl refinement is uniquely defined
by the following loop, which should always be used as a source of
symmetry information in preference to the above space-group names.
They are only intended as comments.
;
_shelx_estimated_absorpt_t_min 0.461
_shelx_estimated_absorpt_t_max 0.839
_shelxl_version_number 2014-3

loop_
_space_group_symop_operation_xyz
'x, y, z'
'-x, -y, -z'

loop_
_atom_site_label
_atom_site_type_symbol
_atom_site_fract_x
_atom_site_fract_y
_atom_site_fract_z
_atom_site_U_iso_or_equiv
_atom_site_adp_type
_atom_site_occupancy
_atom_site_site_symmetry_order
_atom_site_calc_flag
_atom_site_refinement_flags_posn
_atom_site_refinement_flags_adp
C1 C 0.2284(11) 0.0283(7) 0.7386(7) 0.0155(17) Uani 1 1 d . .
C2 C 0.1282(11) -0.0687(7) 0.7532(7) 0.0179(18) Uani 1 1 d . .
C3 C 0.0665(12) -0.1501(7) 0.6655(8) 0.0218(19) Uani 1 1 d . .
H3 H -0.0014 -0.2166 0.6768 0.026 Uiso 1 1 calc R U
C4 C 0.1063(12) -0.1315(7) 0.5635(7) 0.0214(19) Uani 1 1 d . .
H4 H 0.0634 -0.1854 0.5033 0.026 Uiso 1 1 calc R U
C5 C 0.2493(12) -0.0179(8) 0.4393(7) 0.023(2) Uani 1 1 d . .
H5 H 0.2051 -0.0733 0.3808 0.028 Uiso 1 1 calc R U
C6 C 0.3476(12) 0.0735(8) 0.4184(7) 0.023(2) Uani 1 1 d . .
H6 H 0.3720 0.0821 0.3461 0.027 Uiso 1 1 calc R U
C7 C 0.4136(11) 0.1558(7) 0.5039(7) 0.0183(18) Uani 1 1 d . .
C8 C 0.3797(11) 0.1451(7) 0.6111(7) 0.0169(17) Uani 1 1 d . .
C9 C 0.2753(11) 0.0497(7) 0.6340(7) 0.0176(18) Uani 1 1 d . .
C10 C 0.2093(11) -0.0344(7) 0.5461(7) 0.0195(18) Uani 1 1 d . .
C11 C 0.6931(12) 0.1029(8) 0.8685(7) 0.025(2) Uani 1 1 d . .
C12 C 0.7464(12) 0.3285(8) 0.9200(8) 0.025(2) Uani 1 1 d . .
C13 C 0.5779(11) 0.2059(8) 1.0400(7) 0.0210(19) Uani 1 1 d . .
C14 C 0.0922(12) 0.2963(7) 0.7527(7) 0.0217(19) Uani 1 1 d . .
C15 C 0.2647(11) 0.3430(7) 0.9712(7) 0.0202(19) Uani 1 1 d . .
C16 C 0.3668(12) 0.4541(8) 0.8210(7) 0.024(2) Uani 1 1 d . .
C17 C -0.0229(12) -0.1768(7) 0.8733(8) 0.0223(19) Uani 1 1 d . .
H17A H -0.0392 -0.1738 0.9506 0.033 Uiso 1 1 calc R U
H17B H 0.0255 -0.2440 0.8560 0.033 Uiso 1 1 calc R U
H17C H -0.1349 -0.1772 0.8245 0.033 Uiso 1 1 calc R U
C18 C 0.5300(13) 0.2711(9) 0.3772(7) 0.030(2) Uani 1 1 d . .
H18A H 0.4132 0.2683 0.3337 0.045 Uiso 1 1 calc R U
H18B H 0.5903 0.2160 0.3447 0.045 Uiso 1 1 calc R U
H18C H 0.5946 0.3447 0.3767 0.045 Uiso 1 1 calc R U
O1 O 0.7673(10) 0.0332(6) 0.8512(6) 0.0359(17) Uani 1 1 d . .
O2 O 0.8572(9) 0.3993(6) 0.9413(6) 0.0325(17) Uani 1 1 d . .
O3 O 0.5757(9) 0.1993(6) 1.1320(5) 0.0297(16) Uani 1 1 d . .
O4 O -0.0465(9) 0.2818(6) 0.7005(5) 0.0288(15) Uani 1 1 d . .
O5 O 0.2426(9) 0.3662(5) 1.0593(5) 0.0265(15) Uani 1 1 d . .
O6 O 0.4010(10) 0.5449(6) 0.8110(6) 0.0370(18) Uani 1 1 d . .
O7 O 0.0936(8) -0.0824(5) 0.8570(5) 0.0197(13) Uani 1 1 d . .
O8 O 0.5183(8) 0.2484(5) 0.4893(5) 0.0234(14) Uani 1 1 d . .
Fe1 Fe 0.57313(15) 0.21469(10) 0.89454(9) 0.0158(3) Uani 1 1 d . .
Fe2 Fe 0.30417(15) 0.31032(10) 0.83541(9) 0.0150(3) Uani 1 1 d . .
Se1 Se 0.28819(11) 0.12343(7) 0.87315(6) 0.0157(2) Uani 1 1 d . .
Se2 Se 0.49051(11) 0.26759(7) 0.71347(6) 0.0155(2) Uani 1 1 d . .
C101 C 0.2147(18) 0.5207(10) 0.4173(9) 0.043(3) Uani 1 1 d . .
H01A H 0.1321 0.5713 0.4328 0.051 Uiso 1 1 calc R U
H01B H 0.3289 0.5654 0.4203 0.051 Uiso 1 1 calc R U
Cl11 Cl 0.2326(4) 0.4268(2) 0.5195(2) 0.0457(7) Uani 1 1 d . .
Cl12 Cl 0.1445(7) 0.4558(3) 0.2858(3) 0.0706(12) Uani 1 1 d . .

loop_
_atom_site_aniso_label
_atom_site_aniso_U_11
_atom_site_aniso_U_22
_atom_site_aniso_U_33
_atom_site_aniso_U_23
_atom_site_aniso_U_13
_atom_site_aniso_U_12
C1 0.012(4) 0.022(4) 0.012(4) -0.004(3) 0.002(3) 0.007(3)
C2 0.015(4) 0.022(4) 0.019(4) 0.000(3) 0.006(3) 0.004(3)
C3 0.022(5) 0.020(4) 0.025(5) 0.000(4) 0.012(4) 0.000(4)
C4 0.020(5) 0.025(5) 0.015(4) -0.008(3) -0.004(3) -0.001(4)
C5 0.021(5) 0.035(5) 0.012(4) -0.007(4) -0.001(3) 0.006(4)
C6 0.021(5) 0.040(6) 0.009(4) 0.001(4) 0.007(3) 0.007(4)
C7 0.015(4) 0.030(5) 0.013(4) 0.001(3) 0.006(3) 0.011(4)
C8 0.016(4) 0.023(4) 0.013(4) -0.002(3) 0.007(3) 0.006(3)
C9 0.018(4) 0.024(5) 0.013(4) -0.003(3) 0.008(3) 0.008(4)
C10 0.016(4) 0.027(5) 0.017(4) 0.003(4) 0.004(3) 0.005(4)
C11 0.024(5) 0.038(6) 0.013(4) -0.001(4) 0.003(4) 0.009(4)
C12 0.021(5) 0.029(5) 0.025(5) 0.001(4) 0.003(4) 0.005(4)
C13 0.018(4) 0.028(5) 0.017(5) -0.009(4) 0.002(3) 0.009(4)
C14 0.020(5) 0.024(5) 0.020(4) -0.004(4) 0.003(4) 0.004(4)
C15 0.018(4) 0.025(5) 0.019(5) -0.001(4) 0.009(4) 0.001(4)
C16 0.023(5) 0.032(6) 0.015(4) -0.007(4) 0.003(4) 0.003(4)
C17 0.026(5) 0.021(5) 0.023(5) 0.008(4) 0.015(4) 0.003(4)
C18 0.030(5) 0.050(6) 0.012(4) 0.001(4) 0.010(4) 0.003(5)
O1 0.037(4) 0.047(5) 0.025(4) -0.009(3) 0.005(3) 0.019(4)
O2 0.023(4) 0.037(4) 0.032(4) 0.000(3) -0.002(3) -0.008(3)
O3 0.038(4) 0.045(4) 0.009(3) 0.001(3) 0.006(3) 0.014(3)
O4 0.025(4) 0.037(4) 0.023(3) -0.005(3) 0.004(3) 0.006(3)
O5 0.036(4) 0.029(4) 0.017(3) -0.005(3) 0.016(3) 0.004(3)
O6 0.050(5) 0.020(4) 0.040(4) 0.002(3) 0.012(4) -0.003(3)
O7 0.020(3) 0.025(3) 0.016(3) 0.002(2) 0.010(2) -0.001(3)
O8 0.024(3) 0.027(3) 0.020(3) -0.002(3) 0.009(3) 0.002(3)
Fe1 0.0161(6) 0.0225(6) 0.0099(6) -0.0011(5) 0.0051(5) 0.0036(5)
Fe2 0.0166(6) 0.0196(6) 0.0101(6) -0.0007(4) 0.0066(5) 0.0021(5)
Se1 0.0184(4) 0.0201(4) 0.0102(4) -0.0007(3) 0.0081(3) 0.0016(3)
Se2 0.0157(4) 0.0224(5) 0.0095(4) -0.0001(3) 0.0062(3) 0.0017(3)
C101 0.062(8) 0.038(6) 0.026(6) 0.005(5) 0.005(5) 0.001(6)
Cl11 0.066(2) 0.0409(15) 0.0343(14) 0.0109(12) 0.0097(13) 0.0172(14)
Cl12 0.143(4) 0.0348(16) 0.0283(15) -0.0036(12) 0.0032(19) 0.0115(19)

loop_
_atom_type_symbol
_atom_type_description
_atom_type_scat_dispersion_real
_atom_type_scat_dispersion_imag
_atom_type_scat_source
C C 0.0033 0.0016 'International Tables Vol C Tables 4.2.6.8 and 6.1.1.4'
H H 0.0000 0.0000 'International Tables Vol C Tables 4.2.6.8 and 6.1.1.4'
O O 0.0106 0.0060 'International Tables Vol C Tables 4.2.6.8 and 6.1.1.4'
Fe Fe 0.3463 0.8444 'International Tables Vol C Tables 4.2.6.8 and 6.1.1.4'
Se Se -0.0929 2.2259 'International Tables Vol C Tables 4.2.6.8 and 6.1.1.4'
Cl Cl 0.1484 0.1585 'International Tables Vol C Tables 4.2.6.8 and 6.1.1.4'

loop_
_geom_angle_atom_site_label_1
_geom_angle_atom_site_label_2
_geom_angle_atom_site_label_3
_geom_angle
C2 C1 C9 121.5(8)
C2 C1 Se1 111.3(6)
C9 C1 Se1 127.2(6)
O7 C2 C1 117.0(7)
O7 C2 C3 121.5(8)
C1 C2 C3 121.5(8)
C4 C3 C2 118.7(8)
C4 C3 H3 120.7
C2 C3 H3 120.7
C3 C4 C10 121.3(8)
C3 C4 H4 119.4
C10 C4 H4 119.4
C6 C5 C10 122.3(8)
C6 C5 H5 118.9
C10 C5 H5 118.9
C5 C6 C7 119.5(8)
C5 C6 H6 120.3
C7 C6 H6 120.3
O8 C7 C6 122.5(8)
O8 C7 C8 116.1(7)
C6 C7 C8 121.4(8)
C7 C8 C9 119.7(8)
C7 C8 Se2 113.0(6)
C9 C8 Se2 127.3(6)
C8 C9 C1 125.8(8)
C8 C9 C10 118.5(8)
C1 C9 C10 115.8(8)
C4 C10 C5 119.9(8)
C4 C10 C9 121.3(8)
C5 C10 C9 118.7(8)
O1 C11 Fe1 179.3(8)
O2 C12 Fe1 176.7(9)
O3 C13 Fe1 177.9(8)
O4 C14 Fe2 176.5(8)
O5 C15 Fe2 178.3(8)
O6 C16 Fe2 177.9(9)
O7 C17 H17A 109.5
O7 C17 H17B 109.5
H17A C17 H17B 109.5
O7 C17 H17C 109.5
H17A C17 H17C 109.5
H17B C17 H17C 109.5
O8 C18 H18A 109.5
O8 C18 H18B 109.5
H18A C18 H18B 109.5
O8 C18 H18C 109.5
H18A C18 H18C 109.5
H18B C18 H18C 109.5
C2 O7 C17 118.7(7)
C7 O8 C18 117.0(7)
C13 Fe1 C12 91.6(4)
C13 Fe1 C11 99.3(4)
C12 Fe1 C11 100.1(4)
C13 Fe1 Se1 85.3(3)
C12 Fe1 Se1 157.7(3)
C11 Fe1 Se1 102.2(3)
C13 Fe1 Se2 159.1(3)
C12 Fe1 Se2 89.5(3)
C11 Fe1 Se2 101.1(3)
Se1 Fe1 Se2 85.85(5)
C13 Fe1 Fe2 102.6(3)
C12 Fe1 Fe2 102.6(3)
C11 Fe1 Fe2 147.8(3)
Se1 Fe1 Fe2 56.98(4)
Se2 Fe1 Fe2 56.90(4)
C15 Fe2 C14 102.7(4)
C15 Fe2 C16 90.2(4)
C14 Fe2 C16 97.8(4)
C15 Fe2 Se1 89.0(3)
C14 Fe2 Se1 95.0(3)
C16 Fe2 Se1 167.1(3)
C15 Fe2 Se2 151.3(3)
C14 Fe2 Se2 105.8(3)
C16 Fe2 Se2 88.8(3)
Se1 Fe2 Se2 85.80(5)
C15 Fe2 Fe1 96.9(3)
C14 Fe2 Fe1 145.3(3)
C16 Fe2 Fe1 110.6(3)
Se1 Fe2 Fe1 56.76(4)
Se2 Fe2 Fe1 57.03(4)
C1 Se1 Fe1 111.1(3)
C1 Se1 Fe2 111.1(3)
Fe1 Se1 Fe2 66.26(5)
C8 Se2 Fe2 109.8(3)
C8 Se2 Fe1 112.4(3)
Fe2 Se2 Fe1 66.07(5)
Cl12 C101 Cl11 112.3(7)
Cl12 C101 H01A 109.1
Cl11 C101 H01A 109.1
Cl12 C101 H01B 109.1
Cl11 C101 H01B 109.1
H01A C101 H01B 107.9

loop_
_geom_bond_atom_site_label_1
_geom_bond_atom_site_label_2
_geom_bond_distance
C1 C2 1.383(12)
C1 C9 1.427(12)
C1 Se1 1.924(8)
C2 O7 1.366(10)
C2 C3 1.406(12)
C3 C4 1.370(13)
C3 H3 0.9500
C4 C10 1.405(13)
C4 H4 0.9500
C5 C6 1.345(13)
C5 C10 1.422(12)
C5 H5 0.9500
C6 C7 1.400(12)
C6 H6 0.9500
C7 O8 1.358(11)
C7 C8 1.401(12)
C8 C9 1.416(12)
C8 Se2 1.920(8)
C9 C10 1.433(12)
C11 O1 1.128(12)
C11 Fe1 1.807(10)
C12 O2 1.139(11)
C12 Fe1 1.802(10)
C13 O3 1.142(11)
C13 Fe1 1.793(9)
C14 O4 1.159(11)
C14 Fe2 1.788(9)
C15 O5 1.153(11)
C15 Fe2 1.784(9)
C16 O6 1.132(12)
C16 Fe2 1.798(10)
C17 O7 1.433(10)
C17 H17A 0.9800
C17 H17B 0.9800
C17 H17C 0.9800
C18 O8 1.439(11)
C18 H18A 0.9800
C18 H18B 0.9800
C18 H18C 0.9800
Fe1 Se1 2.3513(15)
Fe1 Se2 2.3621(14)
Fe1 Fe2 2.5734(17)
Fe2 Se1 2.3573(15)
Fe2 Se2 2.3584(14)
C101 Cl12 1.731(11)
C101 Cl11 1.752(11)
C101 H01A 0.9900
C101 H01B 0.9900

loop_
_geom_torsion_atom_site_label_1
_geom_torsion_atom_site_label_2
_geom_torsion_atom_site_label_3
_geom_torsion_atom_site_label_4
_geom_torsion
C9 C1 C2 O7 178.6(7)
Se1 C1 C2 O7 -1.9(10)
C9 C1 C2 C3 -0.7(13)
Se1 C1 C2 C3 178.9(7)
O7 C2 C3 C4 -179.7(8)
C1 C2 C3 C4 -0.5(14)
C2 C3 C4 C10 1.2(14)
C10 C5 C6 C7 0.0(14)
C5 C6 C7 O8 177.8(8)
C5 C6 C7 C8 0.1(13)
O8 C7 C8 C9 -178.4(8)
C6 C7 C8 C9 -0.6(13)
O8 C7 C8 Se2 0.6(10)
C6 C7 C8 Se2 178.4(7)
C7 C8 C9 C1 -179.2(8)
Se2 C8 C9 C1 2.0(13)
C7 C8 C9 C10 1.0(12)
Se2 C8 C9 C10 -177.9(6)
C2 C1 C9 C8 -178.7(8)
Se1 C1 C9 C8 1.8(13)
C2 C1 C9 C10 1.1(12)
Se1 C1 C9 C10 -178.4(6)
C3 C4 C10 C5 179.6(9)
C3 C4 C10 C9 -0.7(14)
C6 C5 C10 C4 -179.9(9)
C6 C5 C10 C9 0.4(14)
C8 C9 C10 C4 179.4(8)
C1 C9 C10 C4 -0.5(13)
C8 C9 C10 C5 -0.9(13)
C1 C9 C10 C5 179.2(8)
C1 C2 O7 C17 174.2(8)
C3 C2 O7 C17 -6.5(12)
C6 C7 O8 C18 13.1(12)
C8 C7 O8 C18 -169.1(8)
